data_2227410
loop_
_publ_author_name
'Susindran, V.'
'Athimoolam, S.'
'Bahadur, S. Asath'
'Manikannan, R.'
'Muthusubramanian, S.'

_publ_section_title
;
 (<i>E</i>)-3-(4-Chlorophenyl)-3-[3-(4-chlorophenyl)-1<i>H</i>-pyrazol-1-yl]prop-2-enal
;
_journal_coeditor_code FB2206
_journal_issue 10
_journal_name_full 'Acta Crystallographica Section E'
_journal_page_first o2594
_journal_page_last o2595
_journal_paper_doi 10.1107/S1600536810035646
_journal_volume 66
_journal_year 2010
_chemical_formula_iupac 'C18 H12 Cl2 N2 O'
_chemical_formula_moiety 'C18 H12 Cl2 N2 O'
_chemical_formula_sum 'C18 H12 Cl2 N2 O'
_chemical_formula_weight 343.20
_chemical_name_systematic (<i>E</i>)-3-(4-Chlorophenyl)-3-[3-(4-chlorophenyl)-1<i>H</i>-pyrazol-1-yl]prop-2-enal
_space_group_IT_number 2
_symmetry_cell_setting triclinic
_symmetry_space_group_name_Hall '-P 1'
_symmetry_space_group_name_H-M 'P -1'
_atom_sites_solution_hydrogens difmap
_atom_sites_solution_primary direct
_atom_sites_solution_secondary difmap
_audit_creation_method SHELXTL/PC
_cell_angle_alpha 90.533(7)
_cell_angle_beta 116.924(4)
_cell_angle_gamma 93.427(6)
_cell_formula_units_Z 2
_cell_length_a 9.4321(6)
_cell_length_b 9.6081(5)
_cell_length_c 9.9439(7)
_cell_measurement_reflns_used 4879
_cell_measurement_temperature 293(2)
_cell_measurement_theta_max 24.7
_cell_measurement_theta_min 2.4
_cell_volume 801.38(9)
_computing_cell_refinement '<i>SAINT</i> (Bruker, 2001)'
_computing_data_collection '<i>SMART</i> (Bruker, 2001)'
_computing_data_reduction '<i>SAINT</i> (Bruker, 2001)'
_computing_molecular_graphics '<i>PLATON</i> (Spek, 2009)'
_computing_publication_material '<i>SHELXTL/PC</i> (Sheldrick, 2008)'
_computing_structure_refinement '<i>SHELXTL/PC</i> (Sheldrick, 2008)'
_computing_structure_solution '<i>SHELXTL/PC</i> (Sheldrick, 2008)'
_diffrn_ambient_temperature 293(2)
_diffrn_measured_fraction_theta_full 0.990
_diffrn_measured_fraction_theta_max 0.990
_diffrn_measurement_device_type 'Bruker SMART APEX CCD area-detector'
_diffrn_measurement_method '\w scans'
_diffrn_radiation_monochromator graphite
_diffrn_radiation_source 'fine-focus sealed tube'
_diffrn_radiation_type MoK\a
_diffrn_radiation_wavelength 0.71073
_diffrn_reflns_av_R_equivalents 0.0175
_diffrn_reflns_av_sigmaI/netI 0.0189
_diffrn_reflns_limit_h_max 11
_diffrn_reflns_limit_h_min -12
_diffrn_reflns_limit_k_max 12
_diffrn_reflns_limit_k_min -12
_diffrn_reflns_limit_l_max 12
_diffrn_reflns_limit_l_min -12
_diffrn_reflns_number 8950
_diffrn_reflns_theta_full 27.00
_diffrn_reflns_theta_max 27.00
_diffrn_reflns_theta_min 2.13
_diffrn_standards_number 0
_exptl_absorpt_coefficient_mu 0.410
_exptl_absorpt_correction_T_max 0.9931
_exptl_absorpt_correction_T_min 0.8837
_exptl_absorpt_correction_type multi-scan
_exptl_absorpt_process_details '(<i>SADABS</i>; Sheldrick, 2001)'
_exptl_crystal_colour colourless
_exptl_crystal_density_diffrn 1.422
_exptl_crystal_density_method 'not measured'
_exptl_crystal_description block
_exptl_crystal_F_000 352
_exptl_crystal_size_max 0.16
_exptl_crystal_size_mid 0.14
_exptl_crystal_size_min 0.12
_refine_diff_density_max 0.201
_refine_diff_density_min -0.238
_refine_ls_extinction_method none
_refine_ls_goodness_of_fit_ref 1.039
_refine_ls_hydrogen_treatment mixed
_refine_ls_matrix_type full
_refine_ls_number_parameters 211
_refine_ls_number_reflns 3464
_refine_ls_number_restraints 0
_refine_ls_restrained_S_all 1.039
_refine_ls_R_factor_all 0.0450
_refine_ls_R_factor_gt 0.0402
_refine_ls_shift/su_max 0.000
_refine_ls_shift/su_mean 0.000
_refine_ls_structure_factor_coef Fsqd
_refine_ls_weighting_details 'calc w=1/[\s^2^(Fo^2^)+(0.0640P)^2^+0.1138P] where P=(Fo^2^+2Fc^2^)/3'
_refine_ls_weighting_scheme calc
_refine_ls_wR_factor_gt 0.1107
_refine_ls_wR_factor_ref 0.1161
_reflns_number_gt 2982
_reflns_number_total 3464
_reflns_threshold_expression I>2sigma(I)
_cod_data_source_file fb2206.cif
_cod_data_source_block I
_cod_database_code 2227410
_cod_database_fobs_code 2227410

loop_
_symmetry_equiv_pos_as_xyz
'x, y, z'
'-x, -y, -z'

loop_
_atom_site_type_symbol
_atom_site_label
_atom_site_fract_x
_atom_site_fract_y
_atom_site_fract_z
_atom_site_U_iso_or_equiv
_atom_site_adp_type
_atom_site_calc_flag
_atom_site_refinement_flags
_atom_site_occupancy
_atom_site_disorder_assembly
_atom_site_disorder_group
N N1 0.32051(15) 0.14597(14) 0.94391(16) 0.0637(3) Uani d . 1 . .
N N2 0.33330(15) 0.11932(14) 0.81571(16) 0.0645(3) Uani d . 1 . .
C C3 0.23105(17) 0.01018(15) 0.74769(19) 0.0609(4) Uani d . 1 . .
C C4 0.1527(2) -0.03430(17) 0.8341(2) 0.0703(4) Uani d . 1 . .
H H4 0.0765 -0.1085 0.8109 0.084 Uiso calc R 1 . .
C C5 0.2117(2) 0.05315(17) 0.9566(2) 0.0704(4) Uani d . 1 . .
H H5 0.1838 0.0510 1.0351 0.084 Uiso calc R 1 . .
C C11 0.42212(17) 0.24992(16) 1.05026(18) 0.0616(4) Uani d . 1 . .
C C12 0.36968(16) 0.29488(15) 1.16169(18) 0.0588(3) Uani d . 1 . .
C C13 0.21605(17) 0.33822(17) 1.1154(2) 0.0656(4) Uani d . 1 . .
H H13 0.1469 0.3408 1.0129 0.079 Uiso calc R 1 . .
C C14 0.16603(17) 0.37703(17) 1.2194(2) 0.0674(4) Uani d . 1 . .
H H14 0.0635 0.4053 1.1877 0.081 Uiso calc R 1 . .
C C15 0.26958(18) 0.37363(15) 1.3718(2) 0.0617(4) Uani d . 1 . .
C C16 0.42360(18) 0.33354(15) 1.42098(19) 0.0625(4) Uani d . 1 . .
H H16 0.4931 0.3333 1.5235 0.075 Uiso calc R 1 . .
C C17 0.47177(16) 0.29416(15) 1.31565(18) 0.0604(4) Uani d . 1 . .
H H17 0.5746 0.2665 1.3479 0.072 Uiso calc R 1 . .
C C31 0.21217(16) -0.04755(15) 0.60370(19) 0.0596(4) Uani d . 1 . .
C C32 0.2953(2) 0.01493(17) 0.5314(2) 0.0679(4) Uani d . 1 . .
H H32 0.3586 0.0971 0.5730 0.082 Uiso calc R 1 . .
C C33 0.28550(19) -0.04239(17) 0.4007(2) 0.0695(4) Uani d . 1 . .
H H33 0.3421 0.0002 0.3544 0.083 Uiso calc R 1 . .
C C34 0.19066(18) -0.16420(17) 0.33797(18) 0.0637(4) Uani d . 1 . .
C C35 0.10245(17) -0.22597(17) 0.4035(2) 0.0670(4) Uani d . 1 . .
H H35 0.0357 -0.3059 0.3590 0.080 Uiso calc R 1 . .
C C36 0.11458(17) -0.16782(16) 0.5355(2) 0.0651(4) Uani d . 1 . .
H H36 0.0561 -0.2099 0.5803 0.078 Uiso calc R 1 . .
C C1A 0.55695(18) 0.29870(18) 1.0452(2) 0.0694(4) Uani d . 1 . .
H H1A 0.5853 0.2553 0.9778 0.083 Uiso calc R 1 . .
C C2A 0.65832(19) 0.4138(2) 1.1383(2) 0.0739(4) Uani d . 1 . .
O O1 0.78899(15) 0.44765(18) 1.14726(18) 0.0993(5) Uani d . 1 . .
Cl Cl1 0.20652(6) 0.41935(5) 1.50378(6) 0.08373(18) Uani d . 1 . .
Cl Cl2 0.18660(6) -0.24132(5) 0.17751(5) 0.08459(18) Uani d . 1 . .
H H2A 0.612(3) 0.475(2) 1.198(3) 0.102 Uiso d . 1 . .

loop_
_atom_site_aniso_label
_atom_site_aniso_U_11
_atom_site_aniso_U_22
_atom_site_aniso_U_33
_atom_site_aniso_U_12
_atom_site_aniso_U_13
_atom_site_aniso_U_23
N1 0.0550(7) 0.0618(7) 0.0774(8) 0.0047(6) 0.0326(6) 0.0104(6)
N2 0.0554(7) 0.0635(7) 0.0762(8) 0.0042(6) 0.0312(6) 0.0107(6)
C3 0.0500(7) 0.0530(7) 0.0810(10) 0.0102(6) 0.0297(7) 0.0162(7)
C4 0.0665(9) 0.0589(8) 0.0926(12) 0.0006(7) 0.0427(9) 0.0115(8)
C5 0.0654(9) 0.0641(9) 0.0900(11) 0.0033(7) 0.0426(9) 0.0148(8)
C11 0.0475(7) 0.0620(8) 0.0726(9) 0.0099(6) 0.0240(7) 0.0146(7)
C12 0.0444(7) 0.0553(7) 0.0743(9) 0.0047(6) 0.0247(6) 0.0127(7)
C13 0.0443(7) 0.0698(9) 0.0745(9) 0.0073(6) 0.0194(7) 0.0093(7)
C14 0.0446(7) 0.0643(9) 0.0910(11) 0.0056(6) 0.0285(8) 0.0058(8)
C15 0.0550(8) 0.0488(7) 0.0830(10) -0.0070(6) 0.0341(7) 0.0005(7)
C16 0.0532(8) 0.0544(7) 0.0722(9) -0.0030(6) 0.0225(7) 0.0081(7)
C17 0.0432(7) 0.0573(8) 0.0747(9) 0.0061(6) 0.0211(6) 0.0139(7)
C31 0.0450(7) 0.0536(7) 0.0775(9) 0.0098(6) 0.0246(7) 0.0167(7)
C32 0.0617(9) 0.0571(8) 0.0812(10) -0.0050(7) 0.0300(8) 0.0110(7)
C33 0.0612(9) 0.0686(9) 0.0755(10) -0.0059(7) 0.0293(8) 0.0144(8)
C34 0.0489(7) 0.0652(8) 0.0669(9) 0.0057(6) 0.0171(6) 0.0132(7)
C35 0.0483(7) 0.0608(8) 0.0811(10) -0.0025(6) 0.0205(7) 0.0100(7)
C36 0.0477(7) 0.0605(8) 0.0856(11) 0.0009(6) 0.0290(7) 0.0138(8)
C1A 0.0498(8) 0.0802(10) 0.0790(10) 0.0084(7) 0.0292(7) 0.0104(8)
C2A 0.0507(8) 0.0877(11) 0.0792(11) 0.0029(8) 0.0260(8) 0.0168(9)
O1 0.0524(7) 0.1234(12) 0.1192(12) -0.0071(7) 0.0379(7) 0.0170(9)
Cl1 0.0797(3) 0.0800(3) 0.1033(4) -0.0142(2) 0.0546(3) -0.0152(2)
Cl2 0.0784(3) 0.0921(3) 0.0749(3) -0.0089(2) 0.0293(2) -0.0005(2)

loop_
_atom_type_symbol
_atom_type_description
_atom_type_scat_dispersion_real
_atom_type_scat_dispersion_imag
_atom_type_scat_source
C C 0.0033 0.0016 'International Tables Vol C Tables 4.2.6.8 and 6.1.1.4'
H H 0.0000 0.0000 'International Tables Vol C Tables 4.2.6.8 and 6.1.1.4'
Cl Cl 0.1484 0.1585 'International Tables Vol C Tables 4.2.6.8 and 6.1.1.4'
N N 0.0061 0.0033 'International Tables Vol C Tables 4.2.6.8 and 6.1.1.4'
O O 0.0106 0.0060 'International Tables Vol C Tables 4.2.6.8 and 6.1.1.4'

loop_
_geom_angle_atom_site_label_1
_geom_angle_atom_site_label_2
_geom_angle_atom_site_label_3
_geom_angle_site_symmetry_1
_geom_angle_site_symmetry_3
_geom_angle
_geom_angle_publ_flag
N2 N1 C5 . . 111.32(14) ?
N2 N1 C11 . . 120.54(13) ?
C5 N1 C11 . . 127.88(15) ?
C3 N2 N1 . . 105.24(13) ?
N2 C3 C4 . . 110.62(16) ?
N2 C3 C31 . . 120.42(14) ?
C4 C3 C31 . . 128.96(15) ?
C5 C4 C3 . . 105.75(15) ?
C5 C4 H4 . . 127.1 ?
C3 C4 H4 . . 127.1 ?
C4 C5 N1 . . 107.06(16) ?
C4 C5 H5 . . 126.5 ?
N1 C5 H5 . . 126.5 ?
C1A C11 N1 . . 119.59(16) ?
C1A C11 C12 . . 125.45(15) ?
N1 C11 C12 . . 114.95(13) ?
C17 C12 C13 . . 118.47(15) ?
C17 C12 C11 . . 120.65(13) ?
C13 C12 C11 . . 120.88(14) ?
C14 C13 C12 . . 120.84(15) ?
C14 C13 H13 . . 119.6 ?
C12 C13 H13 . . 119.6 ?
C13 C14 C15 . . 119.37(14) ?
C13 C14 H14 . . 120.3 ?
C15 C14 H14 . . 120.3 ?
C14 C15 C16 . . 121.07(15) ?
C14 C15 Cl1 . . 119.74(12) ?
C16 C15 Cl1 . . 119.20(13) ?
C17 C16 C15 . . 118.93(15) ?
C17 C16 H16 . . 120.5 ?
C15 C16 H16 . . 120.5 ?
C16 C17 C12 . . 121.30(13) ?
C16 C17 H17 . . 119.3 ?
C12 C17 H17 . . 119.3 ?
C36 C31 C32 . . 117.70(16) ?
C36 C31 C3 . . 121.53(14) ?
C32 C31 C3 . . 120.75(14) ?
C33 C32 C31 . . 121.34(15) ?
C33 C32 H32 . . 119.3 ?
C31 C32 H32 . . 119.3 ?
C32 C33 C34 . . 119.49(15) ?
C32 C33 H33 . . 120.3 ?
C34 C33 H33 . . 120.3 ?
C35 C34 C33 . . 120.66(16) ?
C35 C34 Cl2 . . 120.04(13) ?
C33 C34 Cl2 . . 119.29(13) ?
C36 C35 C34 . . 119.15(15) ?
C36 C35 H35 . . 120.4 ?
C34 C35 H35 . . 120.4 ?
C35 C36 C31 . . 121.60(15) ?
C35 C36 H36 . . 119.2 ?
C31 C36 H36 . . 119.2 ?
C11 C1A C2A . . 123.32(17) ?
C11 C1A H1A . . 118.3 ?
C2A C1A H1A . . 118.3 ?
O1 C2A C1A . . 123.47(19) ?
O1 C2A H2A . . 119.7(13) ?
C1A C2A H2A . . 116.7(13) ?

loop_
_geom_bond_atom_site_label_1
_geom_bond_atom_site_label_2
_geom_bond_site_symmetry_2
_geom_bond_distance
_geom_bond_publ_flag
N1 N2 . 1.357(2) ?
N1 C5 . 1.370(2) ?
N1 C11 . 1.408(2) ?
N2 C3 . 1.327(2) ?
C3 C4 . 1.418(2) ?
C3 C31 . 1.460(2) ?
C4 C5 . 1.346(3) ?
C4 H4 . 0.9300 ?
C5 H5 . 0.9300 ?
C11 C1A . 1.351(2) ?
C11 C12 . 1.474(2) ?
C12 C17 . 1.392(2) ?
C12 C13 . 1.399(2) ?
C13 C14 . 1.374(2) ?
C13 H13 . 0.9300 ?
C14 C15 . 1.384(2) ?
C14 H14 . 0.9300 ?
C15 C16 . 1.387(2) ?
C15 Cl1 . 1.7313(17) ?
C16 C17 . 1.375(2) ?
C16 H16 . 0.9300 ?
C17 H17 . 0.9300 ?
C31 C36 . 1.391(2) ?
C31 C32 . 1.398(2) ?
C32 C33 . 1.369(2) ?
C32 H32 . 0.9300 ?
C33 C34 . 1.384(2) ?
C33 H33 . 0.9300 ?
C34 C35 . 1.382(2) ?
C34 Cl2 . 1.7366(18) ?
C35 C36 . 1.375(2) ?
C35 H35 . 0.9300 ?
C36 H36 . 0.9300 ?
C1A C2A . 1.431(3) ?
C1A H1A . 0.9300 ?
C2A O1 . 1.219(2) ?
C2A H2A . 1.07(2) ?

loop_
_geom_hbond_atom_site_label_D
_geom_hbond_atom_site_label_H
_geom_hbond_atom_site_label_A
_geom_hbond_site_symmetry_A
_geom_hbond_distance_DH
_geom_hbond_distance_HA
_geom_hbond_distance_DA
_geom_hbond_angle_DHA
C13 H13 Cl2 2_556 0.93 2.93 3.6447(16) 134.3
C14 H14 O1 1_455 0.93 2.49 3.407(2) 167.4
C36 H36 Cl1 2_557 0.93 2.90 3.6334(16) 137.2
C17 H17 Cg1 2_657 0.93 2.68 3.4919(18) 147

loop_
_geom_torsion_atom_site_label_1
_geom_torsion_atom_site_label_2
_geom_torsion_atom_site_label_3
_geom_torsion_atom_site_label_4
_geom_torsion_site_symmetry_1
_geom_torsion_site_symmetry_2
_geom_torsion_site_symmetry_3
_geom_torsion_site_symmetry_4
_geom_torsion
_geom_torsion_publ_flag
C5 N1 N2 C3 . . . . 0.51(16) ?
C11 N1 N2 C3 . . . . 175.14(12) ?
N1 N2 C3 C4 . . . . -0.49(16) ?
N1 N2 C3 C31 . . . . 179.66(12) ?
N2 C3 C4 C5 . . . . 0.30(18) ?
C31 C3 C4 C5 . . . . -179.86(14) ?
C3 C4 C5 N1 . . . . 0.03(18) ?
N2 N1 C5 C4 . . . . -0.34(18) ?
C11 N1 C5 C4 . . . . -174.48(14) ?
N2 N1 C11 C1A . . . . -16.7(2) ?
C5 N1 C11 C1A . . . . 156.99(16) ?
N2 N1 C11 C12 . . . . 164.21(12) ?
C5 N1 C11 C12 . . . . -22.1(2) ?
C1A C11 C12 C17 . . . . -52.2(2) ?
N1 C11 C12 C17 . . . . 126.86(15) ?
C1A C11 C12 C13 . . . . 128.27(18) ?
N1 C11 C12 C13 . . . . -52.66(19) ?
C17 C12 C13 C14 . . . . -1.0(2) ?
C11 C12 C13 C14 . . . . 178.48(14) ?
C12 C13 C14 C15 . . . . 0.3(2) ?
C13 C14 C15 C16 . . . . 0.9(2) ?
C13 C14 C15 Cl1 . . . . -178.85(12) ?
C14 C15 C16 C17 . . . . -1.3(2) ?
Cl1 C15 C16 C17 . . . . 178.47(11) ?
C15 C16 C17 C12 . . . . 0.5(2) ?
C13 C12 C17 C16 . . . . 0.7(2) ?
C11 C12 C17 C16 . . . . -178.87(13) ?
N2 C3 C31 C36 . . . . 175.27(13) ?
C4 C3 C31 C36 . . . . -4.6(2) ?
N2 C3 C31 C32 . . . . -3.1(2) ?
C4 C3 C31 C32 . . . . 177.04(15) ?
C36 C31 C32 C33 . . . . -2.1(2) ?
C3 C31 C32 C33 . . . . 176.38(14) ?
C31 C32 C33 C34 . . . . 0.4(2) ?
C32 C33 C34 C35 . . . . 1.9(2) ?
C32 C33 C34 Cl2 . . . . -176.72(12) ?
C33 C34 C35 C36 . . . . -2.4(2) ?
Cl2 C34 C35 C36 . . . . 176.17(11) ?
C34 C35 C36 C31 . . . . 0.7(2) ?
C32 C31 C36 C35 . . . . 1.5(2) ?
C3 C31 C36 C35 . . . . -176.91(13) ?
N1 C11 C1A C2A . . . . 173.32(15) ?
C12 C11 C1A C2A . . . . -7.7(3) ?
C11 C1A C2A O1 . . . . 170.98(18) ?

loop_
_cod_related_entry_id
_cod_related_entry_database
_cod_related_entry_code
1 ChemSpider 30656215
